data_1555742
loop_
_publ_author_name
'Xu, Shiyan'
'Zhang, Jing'
'Ma, Donghui'
'Xu, Dengyu'
'Xie, Xingang'
'She, Xuegong'

_publ_section_title
;
 Asymmetric Total Synthesis of (-)-Lycospidine A.
;
_journal_issue 18
_journal_name_full 'Organic letters'
_journal_page_first 4682
_journal_page_last 4685
_journal_paper_doi 10.1021/acs.orglett.6b02322
_journal_volume 18
_journal_year 2016
_chemical_absolute_configuration unk
_chemical_formula_moiety 'C15 H19 Cl2 N O2'
_chemical_formula_sum 'C15 H19 Cl2 N O2'
_chemical_formula_weight 316.21
_space_group_crystal_system hexagonal
_space_group_IT_number 169
_space_group_name_Hall 'P 61'
_space_group_name_H-M_alt 'P 61'
_atom_sites_solution_hydrogens geom
_audit_creation_date 2016-08-15
_audit_creation_method
;
Olex2 1.2
(compiled 2016.02.19 svn.r3266 for OlexSys, GUI svn.r5155)
;
_cell_angle_alpha 90
_cell_angle_beta 90
_cell_angle_gamma 120
_cell_formula_units_Z 6
_cell_length_a 14.6129(6)
_cell_length_b 14.6129(6)
_cell_length_c 14.5834(6)
_cell_measurement_reflns_used 2132
_cell_measurement_temperature 290.8(2)
_cell_measurement_theta_max 49.4040
_cell_measurement_theta_min 4.6120
_cell_volume 2696.88(19)
_computing_cell_refinement
;
CrysAlisPro, Agilent Technologies,
Version 1.171.37.35 (release 13-08-2014 CrysAlis171 .NET)
(compiled Aug 13 2014,18:06:01)
;
_computing_data_collection
;
CrysAlisPro, Agilent Technologies,
Version 1.171.37.35 (release 13-08-2014 CrysAlis171 .NET)
(compiled Aug 13 2014,18:06:01)
;
_computing_data_reduction
;
CrysAlisPro, Agilent Technologies,
Version 1.171.37.35 (release 13-08-2014 CrysAlis171 .NET)
(compiled Aug 13 2014,18:06:01)
;
_computing_molecular_graphics 'Olex2 (Dolomanov et al., 2009)'
_computing_publication_material 'Olex2 (Dolomanov et al., 2009)'
_computing_structure_refinement 'ShelXL (Sheldrick, 2015)'
_diffrn_ambient_environment air
_diffrn_ambient_temperature 290.8(2)
_diffrn_detector 'CCD plate'
_diffrn_detector_area_resol_mean 16.0733
_diffrn_detector_type Eos
_diffrn_measured_fraction_theta_full 0.997
_diffrn_measured_fraction_theta_max 0.997
_diffrn_measurement_details
;
#__ type_ start__ end____ width___ exp.time_
  1 omega   -8.00   53.00   1.0000    2.0000
omega____ theta____ kappa____ phi______ frames
    -        0.0000   57.0000  -60.0000 61

#__ type_ start__ end____ width___ exp.time_
  2 omega   82.00  115.00   1.0000    4.0000
omega____ theta____ kappa____ phi______ frames
    -       54.0000   57.0000    0.0000 33

#__ type_ start__ end____ width___ exp.time_
  3 omega   97.00  122.00   1.0000    4.0000
omega____ theta____ kappa____ phi______ frames
    -       54.0000   77.0000    0.0000 25

#__ type_ start__ end____ width___ exp.time_
  4 omega   91.00  118.00   1.0000    4.0000
omega____ theta____ kappa____ phi______ frames
    -       54.0000   77.0000   30.0000 27

#__ type_ start__ end____ width___ exp.time_
  5 omega   68.00  114.00   1.0000    4.0000
omega____ theta____ kappa____ phi______ frames
    -       54.0000   57.0000  -30.0000 46

#__ type_ start__ end____ width___ exp.time_
  6 omega   78.00  104.00   1.0000    6.0000
omega____ theta____ kappa____ phi______ frames
    -      108.0000   77.0000  -60.0000 26

#__ type_ start__ end____ width___ exp.time_
  7 omega  121.00  161.00   1.0000    6.0000
omega____ theta____ kappa____ phi______ frames
    -      108.0000   77.0000  -60.0000 40

#__ type_ start__ end____ width___ exp.time_
  8 omega  137.00  164.00   1.0000    6.0000
omega____ theta____ kappa____ phi______ frames
    -      108.0000   38.0000   30.0000 27

#__ type_ start__ end____ width___ exp.time_
  9 omega  123.00  177.00   1.0000    6.0000
omega____ theta____ kappa____ phi______ frames
    -      108.0000   25.0000   60.0000 54

#__ type_ start__ end____ width___ exp.time_
 10 omega  108.00  177.00   1.0000    6.0000
omega____ theta____ kappa____ phi______ frames
    -      108.0000   77.0000    0.0000 69

#__ type_ start__ end____ width___ exp.time_
 11 omega  101.00  176.00   1.0000    6.0000
omega____ theta____ kappa____ phi______ frames
    -      108.0000  111.0000   60.0000 75

#__ type_ start__ end____ width___ exp.time_
 12 omega  100.00  134.00   1.0000    6.0000
omega____ theta____ kappa____ phi______ frames
    -      108.0000  111.0000   90.0000 34

#__ type_ start__ end____ width___ exp.time_
 13 omega   87.00  115.00   1.0000    6.0000
omega____ theta____ kappa____ phi______ frames
    -      108.0000   63.0000    0.0000 28

#__ type_ start__ end____ width___ exp.time_
 14 omega   88.00  115.00   1.0000    6.0000
omega____ theta____ kappa____ phi______ frames
    -      108.0000   50.0000    0.0000 27

#__ type_ start__ end____ width___ exp.time_
 15 omega   88.00  114.00   1.0000    6.0000
omega____ theta____ kappa____ phi______ frames
    -      108.0000   50.0000   30.0000 26

#__ type_ start__ end____ width___ exp.time_
 16 omega   82.00  108.00   1.0000    6.0000
omega____ theta____ kappa____ phi______ frames
    -      108.0000   38.0000    0.0000 26

#__ type_ start__ end____ width___ exp.time_
 17 omega   87.00  176.00   1.0000    6.0000
omega____ theta____ kappa____ phi______ frames
    -      108.0000   63.0000  -30.0000 89

#__ type_ start__ end____ width___ exp.time_
 18 omega   84.00  151.00   1.0000    6.0000
omega____ theta____ kappa____ phi______ frames
    -      108.0000  178.0000  150.0000 67

#__ type_ start__ end____ width___ exp.time_
 19 omega   78.00  104.00   1.0000    6.0000
omega____ theta____ kappa____ phi______ frames
    -      108.0000   77.0000    0.0000 26

#__ type_ start__ end____ width___ exp.time_
 20 omega   88.00  116.00   1.0000    6.0000
omega____ theta____ kappa____ phi______ frames
    -      108.0000   50.0000  -30.0000 28

#__ type_ start__ end____ width___ exp.time_
 21 omega   88.00  113.00   1.0000    6.0000
omega____ theta____ kappa____ phi______ frames
    -      108.0000   63.0000  -60.0000 25

#__ type_ start__ end____ width___ exp.time_
 22 omega   78.00  104.00   1.0000    6.0000
omega____ theta____ kappa____ phi______ frames
    -      108.0000   77.0000  -30.0000 26

#__ type_ start__ end____ width___ exp.time_
 23 omega   83.00  109.00   1.0000    6.0000
omega____ theta____ kappa____ phi______ frames
    -      108.0000   69.0000  -44.1432 26

#__ type_ start__ end____ width___ exp.time_
 24 omega   83.00  108.00   1.0000    6.0000
omega____ theta____ kappa____ phi______ frames
    -      108.0000   38.0000  -30.0000 25

#__ type_ start__ end____ width___ exp.time_
 25 omega   82.00  108.00   1.0000    6.0000
omega____ theta____ kappa____ phi______ frames
    -      108.0000   38.0000   30.0000 26

#__ type_ start__ end____ width___ exp.time_
 26 omega   78.00  105.00   1.0000    6.0000
omega____ theta____ kappa____ phi______ frames
    -      108.0000   25.0000   60.0000 27

#__ type_ start__ end____ width___ exp.time_
 27 omega   37.00   64.00   1.0000    4.0000
omega____ theta____ kappa____ phi______ frames
    -       54.0000   57.0000  -30.0000 27

#__ type_ start__ end____ width___ exp.time_
 28 omega   34.00   62.00   1.0000    4.0000
omega____ theta____ kappa____ phi______ frames
    -       54.0000   57.0000    0.0000 28

#__ type_ start__ end____ width___ exp.time_
 29 omega   24.00   68.00   1.0000    4.0000
omega____ theta____ kappa____ phi______ frames
    -       54.0000   77.0000    0.0000 44

#__ type_ start__ end____ width___ exp.time_
 30 omega   50.00   84.00   1.0000    6.0000
omega____ theta____ kappa____ phi______ frames
    -      108.0000  -25.0000  -90.0000 34

#__ type_ start__ end____ width___ exp.time_
 31 omega   61.00   93.00   1.0000    6.0000
omega____ theta____ kappa____ phi______ frames
    -      108.0000  -38.0000 -180.0000 32

#__ type_ start__ end____ width___ exp.time_
 32 omega    4.00   93.00   1.0000    4.0000
omega____ theta____ kappa____ phi______ frames
    -       54.0000 -101.0000 -105.0000 89

#__ type_ start__ end____ width___ exp.time_
 33 omega    1.00   59.00   1.0000    4.0000
omega____ theta____ kappa____ phi______ frames
    -       54.0000  -99.0000 -180.0000 58

#__ type_ start__ end____ width___ exp.time_
 34 omega  -48.00   21.00   1.0000    2.0000
omega____ theta____ kappa____ phi______ frames
    -        0.0000  -57.0000  120.0000 69
;
_diffrn_measurement_device 'four-circle diffractometer'
_diffrn_measurement_device_type 'SuperNova, Dual, Cu at zero, Eos'
_diffrn_measurement_method '\w scans'
_diffrn_orient_matrix_UB_11 -0.0697277000
_diffrn_orient_matrix_UB_12 0.0405905000
_diffrn_orient_matrix_UB_13 -0.0422016000
_diffrn_orient_matrix_UB_21 0.0929965000
_diffrn_orient_matrix_UB_22 0.1142894000
_diffrn_orient_matrix_UB_23 0.0058953000
_diffrn_orient_matrix_UB_31 0.0361539000
_diffrn_orient_matrix_UB_32 -0.0106856000
_diffrn_orient_matrix_UB_33 -0.0966599000
_diffrn_radiation_monochromator mirror
_diffrn_radiation_probe x-ray
_diffrn_radiation_type CuK\a
_diffrn_radiation_wavelength 1.54184
_diffrn_reflns_av_R_equivalents 0.0483
_diffrn_reflns_av_unetI/netI 0.0371
_diffrn_reflns_Laue_measured_fraction_full 0.997
_diffrn_reflns_Laue_measured_fraction_max 0.997
_diffrn_reflns_limit_h_max 17
_diffrn_reflns_limit_h_min -16
_diffrn_reflns_limit_k_max 15
_diffrn_reflns_limit_k_min -17
_diffrn_reflns_limit_l_max 16
_diffrn_reflns_limit_l_min -17
_diffrn_reflns_number 15695
_diffrn_reflns_point_group_measured_fraction_full 0.970
_diffrn_reflns_point_group_measured_fraction_max 0.963
_diffrn_reflns_theta_full 67.684
_diffrn_reflns_theta_max 69.567
_diffrn_reflns_theta_min 4.626
_diffrn_source 'sealed X-ray tube'
_diffrn_source_type 'SuperNova (Cu) X-ray Source'
_exptl_absorpt_coefficient_mu 3.253
_exptl_absorpt_correction_T_max 1.00000
_exptl_absorpt_correction_T_min 0.62473
_exptl_absorpt_correction_type multi-scan
_exptl_absorpt_process_details
;
CrysAlisPro, Agilent Technologies,
Version 1.171.37.35 (release 13-08-2014 CrysAlis171 .NET)
(compiled Aug 13 2014,18:06:01)
Empirical absorption correction using spherical harmonics,
 implemented in SCALE3 ABSPACK scaling algorithm.
;
_exptl_crystal_colour 'clear light colourless'
_exptl_crystal_colour_lustre clear
_exptl_crystal_colour_modifier light
_exptl_crystal_colour_primary colourless
_exptl_crystal_density_diffrn 1.168
_exptl_crystal_description block
_exptl_crystal_F_000 996
_exptl_crystal_size_max 0.21
_exptl_crystal_size_mid 0.17
_exptl_crystal_size_min 0.15
_refine_diff_density_max 0.121
_refine_diff_density_min -0.142
_refine_diff_density_rms 0.031
_refine_ls_abs_structure_details
;
 Flack x determined using 745 quotients [(I+)-(I-)]/[(I+)+(I-)]
 (Parsons, Flack and Wagner, Acta Cryst. B69 (2013) 249-259).
;
_refine_ls_abs_structure_Flack 0.016(14)
_refine_ls_extinction_method none
_refine_ls_goodness_of_fit_ref 0.993
_refine_ls_hydrogen_treatment constr
_refine_ls_matrix_type full
_refine_ls_number_parameters 182
_refine_ls_number_reflns 3255
_refine_ls_number_restraints 1
_refine_ls_restrained_S_all 0.993
_refine_ls_R_factor_all 0.0682
_refine_ls_R_factor_gt 0.0466
_refine_ls_shift/su_max 0.000
_refine_ls_shift/su_mean 0.000
_refine_ls_structure_factor_coef Fsqd
_refine_ls_weighting_details 'w=1/[\s^2^(Fo^2^)+(0.0595P)^2^] where P=(Fo^2^+2Fc^2^)/3'
_refine_ls_weighting_scheme calc
_refine_ls_wR_factor_gt 0.1113
_refine_ls_wR_factor_ref 0.1229
_reflns_Friedel_coverage 0.855
_reflns_Friedel_fraction_full 0.941
_reflns_Friedel_fraction_max 0.926
_reflns_number_gt 2200
_reflns_number_total 3255
_reflns_threshold_expression 'I > 2\s(I)'
_cod_data_source_file ol6b02322_si_002.cif
_cod_data_source_block xushy_00304_sqd
_cod_original_cell_volume 2696.9(3)
_cod_database_code 1555742
_shelx_space_group_comment
;
The symmetry employed for this shelxl refinement is uniquely defined
by the following loop, which should always be used as a source of
symmetry information in preference to the above space-group names.
They are only intended as comments.
;
_reflns_odcompleteness_completeness 99.94
_reflns_odcompleteness_iscentric 1
_reflns_odcompleteness_theta 66.97
_olex2_refinement_description
;
1. Fixed Uiso
 At 1.2 times of:
  All C(H) groups, All C(H,H) groups
 At 1.5 times of:
  All C(H,H,H) groups
2.a Ternary CH refined with riding coordinates:
 C4(H4), C7(H7), C11(H11), C13(H13)
2.b Secondary CH2 refined with riding coordinates:
 C2(H2A,H2B), C3(H3A,H3B), C6(H6A,H6B), C10(H10A,H10B), C12(H12A,H12B),
 C14(H14A,H14B)
2.c Idealised Me refined as rotating group:
 C15(H15A,H15B,H15C)
;
_shelx_shelxl_version_number 2014/7
_olex2_submission_special_instructions 'No special instructions were received'
_platon_squeeze_void_probe_radius 1.20

loop_
_space_group_symop_operation_xyz
'x, y, z'
'x-y, x, z+1/6'
'-y, x-y, z+1/3'
'-x, -y, z+1/2'
'-x+y, -x, z+2/3'
'y, -x+y, z+5/6'

loop_
_atom_site_label
_atom_site_type_symbol
_atom_site_fract_x
_atom_site_fract_y
_atom_site_fract_z
_atom_site_U_iso_or_equiv
_atom_site_adp_type
_atom_site_occupancy
_atom_site_site_symmetry_order
_atom_site_calc_flag
_atom_site_refinement_flags_posn
Cl1 Cl 0.66094(14) 0.54049(14) 0.63453(10) 0.1072(5) Uani 1 1 d .
Cl2 Cl 0.33124(13) 0.32942(13) 0.63358(11) 0.0970(5) Uani 1 1 d .
O1 O 0.7138(3) 0.4438(4) 0.4340(3) 0.0936(12) Uani 1 1 d .
O2 O 0.4706(5) 0.5685(4) 0.6860(3) 0.1253(19) Uani 1 1 d .
N1 N 0.5470(3) 0.4014(3) 0.4685(3) 0.0632(9) Uani 1 1 d .
C1 C 0.6433(5) 0.4654(4) 0.4302(3) 0.0717(13) Uani 1 1 d .
C2 C 0.6637(5) 0.5673(5) 0.3846(4) 0.0903(17) Uani 1 1 d .
H2A H 0.6476 0.5546 0.3198 0.108 Uiso 1 1 calc R
H2B H 0.7379 0.6198 0.3906 0.108 Uiso 1 1 calc R
C3 C 0.5968(6) 0.6105(5) 0.4270(4) 0.0972(19) Uani 1 1 d .
H3A H 0.6165 0.6298 0.4906 0.117 Uiso 1 1 calc R
H3B H 0.6073 0.6725 0.3939 0.117 Uiso 1 1 calc R
C4 C 0.4839(5) 0.5244(5) 0.4205(3) 0.0809(16) Uani 1 1 d .
H4 H 0.4721 0.5036 0.3558 0.097 Uiso 1 1 calc R
C5 C 0.4587(4) 0.4241(4) 0.4737(3) 0.0634(11) Uani 1 1 d .
C6 C 0.5472(5) 0.3492(4) 0.5540(3) 0.0754(13) Uani 1 1 d .
H6A H 0.6127 0.3484 0.5619 0.090 Uiso 1 1 calc R
H6B H 0.4882 0.2775 0.5568 0.090 Uiso 1 1 calc R
C7 C 0.5364(4) 0.4194(4) 0.6244(3) 0.0747(13) Uani 1 1 d .
H7 H 0.5134 0.3836 0.6837 0.090 Uiso 1 1 calc R
C8 C 0.4506(4) 0.4367(4) 0.5812(3) 0.0668(12) Uani 1 1 d .
C9 C 0.4423(6) 0.5331(5) 0.6102(4) 0.0898(18) Uani 1 1 d .
C10 C 0.3976(7) 0.5770(7) 0.5456(5) 0.125(3) Uani 1 1 d .
H10A H 0.4340 0.6530 0.5541 0.150 Uiso 1 1 calc R
H10B H 0.3241 0.5499 0.5619 0.150 Uiso 1 1 calc R
C11 C 0.4024(7) 0.5549(7) 0.4445(4) 0.107(2) Uani 1 1 d .
H11 H 0.4228 0.6211 0.4119 0.128 Uiso 1 1 calc R
C12 C 0.3009(9) 0.4730(10) 0.4027(5) 0.149(4) Uani 1 1 d .
H12A H 0.3081 0.4784 0.3365 0.179 Uiso 1 1 calc R
H12B H 0.2458 0.4884 0.4195 0.179 Uiso 1 1 calc R
C13 C 0.2651(5) 0.3573(8) 0.4312(5) 0.122(3) Uani 1 1 d .
H13 H 0.2376 0.3472 0.4939 0.146 Uiso 1 1 calc R
C14 C 0.3592(5) 0.3343(6) 0.4311(4) 0.0926(18) Uani 1 1 d .
H14A H 0.3385 0.2698 0.4651 0.111 Uiso 1 1 calc R
H14B H 0.3741 0.3234 0.3686 0.111 Uiso 1 1 calc R
C15 C 0.1769(7) 0.2710(12) 0.3698(7) 0.197(6) Uani 1 1 d .
H15A H 0.2035 0.2758 0.3087 0.295 Uiso 1 1 calc GR
H15B H 0.1172 0.2816 0.3682 0.295 Uiso 1 1 calc GR
H15C H 0.1558 0.2024 0.3946 0.295 Uiso 1 1 calc GR

loop_
_atom_site_aniso_label
_atom_site_aniso_U_11
_atom_site_aniso_U_22
_atom_site_aniso_U_33
_atom_site_aniso_U_23
_atom_site_aniso_U_13
_atom_site_aniso_U_12
Cl1 0.1145(12) 0.1197(12) 0.0718(9) -0.0140(8) -0.0160(8) 0.0468(10)
Cl2 0.1080(11) 0.1015(10) 0.0749(8) 0.0188(8) 0.0284(8) 0.0473(9)
O1 0.091(3) 0.139(4) 0.077(3) 0.002(2) 0.010(2) 0.078(3)
O2 0.211(6) 0.125(4) 0.074(3) -0.016(3) 0.015(3) 0.109(4)
N1 0.077(2) 0.076(2) 0.052(2) -0.0013(18) 0.0027(19) 0.050(2)
C1 0.089(4) 0.092(4) 0.046(3) -0.005(2) 0.002(2) 0.055(3)
C2 0.092(4) 0.104(4) 0.069(3) 0.020(3) 0.020(3) 0.045(4)
C3 0.141(6) 0.089(4) 0.076(4) 0.034(3) 0.026(4) 0.068(4)
C4 0.120(5) 0.114(4) 0.046(3) 0.018(3) 0.011(3) 0.086(4)
C5 0.084(3) 0.080(3) 0.042(2) 0.001(2) 0.006(2) 0.053(3)
C6 0.099(4) 0.088(4) 0.060(3) 0.008(2) 0.004(2) 0.063(3)
C7 0.099(4) 0.085(3) 0.051(3) 0.009(2) 0.003(2) 0.054(3)
C8 0.087(3) 0.075(3) 0.045(2) 0.0099(19) 0.015(2) 0.045(3)
C9 0.133(5) 0.102(4) 0.061(4) 0.013(3) 0.030(3) 0.079(4)
C10 0.210(9) 0.168(7) 0.081(4) 0.021(4) 0.032(5) 0.157(7)
C11 0.148(6) 0.154(7) 0.078(4) 0.031(4) 0.020(4) 0.120(6)
C12 0.180(9) 0.283(13) 0.084(5) 0.055(7) 0.035(5) 0.192(10)
C13 0.083(4) 0.223(10) 0.075(4) -0.011(5) 0.000(3) 0.088(6)
C14 0.098(4) 0.132(5) 0.061(3) -0.007(3) 0.002(3) 0.066(4)
C15 0.092(6) 0.328(17) 0.156(9) -0.044(10) -0.031(6) 0.095(9)

loop_
_atom_type_symbol
_atom_type_description
_atom_type_scat_dispersion_real
_atom_type_scat_dispersion_imag
_atom_type_scat_source
C C 0.0181 0.0091 'International Tables Vol C Tables 4.2.6.8 and 6.1.1.4'
H H 0.0000 0.0000 'International Tables Vol C Tables 4.2.6.8 and 6.1.1.4'
Cl Cl 0.3639 0.7018 'International Tables Vol C Tables 4.2.6.8 and 6.1.1.4'
N N 0.0311 0.0180 'International Tables Vol C Tables 4.2.6.8 and 6.1.1.4'
O O 0.0492 0.0322 'International Tables Vol C Tables 4.2.6.8 and 6.1.1.4'

loop_
_geom_angle_atom_site_label_1
_geom_angle_atom_site_label_2
_geom_angle_atom_site_label_3
_geom_angle
C1 N1 C5 125.7(4)
C1 N1 C6 115.9(4)
C6 N1 C5 107.5(4)
O1 C1 N1 121.4(5)
O1 C1 C2 119.8(5)
N1 C1 C2 118.8(5)
C1 C2 H2A 109.2
C1 C2 H2B 109.2
C1 C2 C3 112.0(4)
H2A C2 H2B 107.9
C3 C2 H2A 109.2
C3 C2 H2B 109.2
C2 C3 H3A 110.3
C2 C3 H3B 110.3
H3A C3 H3B 108.6
C4 C3 C2 106.9(5)
C4 C3 H3A 110.3
C4 C3 H3B 110.3
C3 C4 H4 105.7
C3 C4 C5 114.2(4)
C3 C4 C11 116.0(6)
C5 C4 H4 105.7
C11 C4 H4 105.7
C11 C4 C5 108.6(5)
N1 C5 C4 111.5(4)
N1 C5 C8 101.5(4)
N1 C5 C14 110.4(4)
C4 C5 C8 112.7(4)
C14 C5 C4 106.7(5)
C14 C5 C8 114.0(4)
N1 C6 H6A 111.5
N1 C6 H6B 111.5
N1 C6 C7 101.3(4)
H6A C6 H6B 109.3
C7 C6 H6A 111.5
C7 C6 H6B 111.5
Cl1 C7 H7 111.1
C6 C7 Cl1 108.9(4)
C6 C7 H7 111.1
C6 C7 C8 101.8(4)
C8 C7 Cl1 112.3(4)
C8 C7 H7 111.1
C5 C8 Cl2 114.0(4)
C7 C8 Cl2 101.3(3)
C7 C8 C5 105.8(4)
C7 C8 C9 119.0(5)
C9 C8 Cl2 101.2(4)
C9 C8 C5 115.0(4)
O2 C9 C8 118.7(5)
O2 C9 C10 122.4(6)
C10 C9 C8 118.9(6)
C9 C10 H10A 108.0
C9 C10 H10B 108.0
C9 C10 C11 117.0(5)
H10A C10 H10B 107.3
C11 C10 H10A 108.0
C11 C10 H10B 108.0
C4 C11 C10 114.5(6)
C4 C11 H11 106.5
C10 C11 H11 106.5
C12 C11 C4 106.4(6)
C12 C11 C10 115.7(7)
C12 C11 H11 106.5
C11 C12 H12A 108.5
C11 C12 H12B 108.5
C11 C12 C13 115.0(6)
H12A C12 H12B 107.5
C13 C12 H12A 108.5
C13 C12 H12B 108.5
C12 C13 H13 107.7
C12 C13 C14 112.2(6)
C12 C13 C15 114.8(9)
C14 C13 H13 107.7
C15 C13 H13 107.7
C15 C13 C14 106.5(7)
C5 C14 C13 112.1(6)
C5 C14 H14A 109.2
C5 C14 H14B 109.2
C13 C14 H14A 109.2
C13 C14 H14B 109.2
H14A C14 H14B 107.9
C13 C15 H15A 109.5
C13 C15 H15B 109.5
C13 C15 H15C 109.5
H15A C15 H15B 109.5
H15A C15 H15C 109.5
H15B C15 H15C 109.5

loop_
_geom_bond_atom_site_label_1
_geom_bond_atom_site_label_2
_geom_bond_distance
Cl1 C7 1.801(6)
Cl2 C8 1.829(5)
O1 C1 1.221(6)
O2 C9 1.202(8)
N1 C1 1.360(7)
N1 C5 1.486(6)
N1 C6 1.464(6)
C1 C2 1.518(8)
C2 H2A 0.9700
C2 H2B 0.9700
C2 C3 1.533(8)
C3 H3A 0.9700
C3 H3B 0.9700
C3 C4 1.496(9)
C4 H4 0.9800
C4 C5 1.531(7)
C4 C11 1.508(8)
C5 C8 1.590(6)
C5 C14 1.521(8)
C6 H6A 0.9700
C6 H6B 0.9700
C6 C7 1.514(7)
C7 H7 0.9800
C7 C8 1.533(7)
C8 C9 1.533(7)
C9 C10 1.464(9)
C10 H10A 0.9700
C10 H10B 0.9700
C10 C11 1.519(10)
C11 H11 0.9800
C11 C12 1.492(13)
C12 H12A 0.9700
C12 H12B 0.9700
C12 C13 1.555(13)
C13 H13 0.9800
C13 C14 1.570(9)
C13 C15 1.558(12)
C14 H14A 0.9700
C14 H14B 0.9700
C15 H15A 0.9600
C15 H15B 0.9600
C15 H15C 0.9600

loop_
_geom_torsion_atom_site_label_1
_geom_torsion_atom_site_label_2
_geom_torsion_atom_site_label_3
_geom_torsion_atom_site_label_4
_geom_torsion
Cl1 C7 C8 Cl2 -151.2(3)
Cl1 C7 C8 C5 89.6(4)
Cl1 C7 C8 C9 -41.6(5)
Cl2 C8 C9 O2 81.1(7)
Cl2 C8 C9 C10 -97.2(6)
O1 C1 C2 C3 -150.0(5)
O2 C9 C10 C11 158.2(8)
N1 C1 C2 C3 28.2(7)
N1 C5 C8 Cl2 -110.3(4)
N1 C5 C8 C7 0.0(5)
N1 C5 C8 C9 133.5(5)
N1 C5 C14 C13 -177.4(5)
N1 C6 C7 Cl1 -74.9(4)
N1 C6 C7 C8 43.9(5)
C1 N1 C5 C4 6.5(6)
C1 N1 C5 C8 -113.7(5)
C1 N1 C5 C14 125.0(5)
C1 N1 C6 C7 99.7(5)
C1 C2 C3 C4 -55.8(6)
C2 C3 C4 C5 62.0(6)
C2 C3 C4 C11 -170.6(4)
C3 C4 C5 N1 -37.3(6)
C3 C4 C5 C8 76.1(6)
C3 C4 C5 C14 -158.0(5)
C3 C4 C11 C10 -70.5(8)
C3 C4 C11 C12 160.4(5)
C4 C5 C8 Cl2 130.2(4)
C4 C5 C8 C7 -119.4(5)
C4 C5 C8 C9 14.1(7)
C4 C5 C14 C13 -56.0(6)
C4 C11 C12 C13 55.4(7)
C5 N1 C1 O1 175.3(4)
C5 N1 C1 C2 -2.8(7)
C5 N1 C6 C7 -46.7(5)
C5 C4 C11 C10 59.7(8)
C5 C4 C11 C12 -69.5(6)
C5 C8 C9 O2 -155.6(6)
C5 C8 C9 C10 26.2(8)
C6 N1 C1 O1 35.8(7)
C6 N1 C1 C2 -142.3(5)
C6 N1 C5 C4 148.7(4)
C6 N1 C5 C8 28.5(5)
C6 N1 C5 C14 -92.8(5)
C6 C7 C8 Cl2 92.4(4)
C6 C7 C8 C5 -26.8(5)
C6 C7 C8 C9 -157.9(4)
C7 C8 C9 O2 -28.6(8)
C7 C8 C9 C10 153.1(6)
C8 C5 C14 C13 69.1(6)
C8 C9 C10 C11 -23.6(11)
C9 C10 C11 C4 -20.2(11)
C9 C10 C11 C12 104.1(9)
C10 C11 C12 C13 -73.0(8)
C11 C4 C5 N1 -168.5(5)
C11 C4 C5 C8 -55.1(7)
C11 C4 C5 C14 70.8(6)
C11 C12 C13 C14 -43.1(8)
C11 C12 C13 C15 -164.9(6)
C12 C13 C14 C5 42.9(8)
C14 C5 C8 Cl2 8.4(5)
C14 C5 C8 C7 118.8(5)
C14 C5 C8 C9 -107.8(6)
C15 C13 C14 C5 169.3(7)

loop_
_platon_squeeze_void_nr
_platon_squeeze_void_average_x
_platon_squeeze_void_average_y
_platon_squeeze_void_average_z
_platon_squeeze_void_volume
_platon_squeeze_void_count_electrons
_platon_squeeze_void_content
1 0.000 0.000 0.003 585 81 ' '
